data_2224751
loop_
_publ_author_name
'Zhou, Fangxia'

_publ_section_title
;<i>catena</i>-Poly[[[triaquacadmium(II)]-\m-2,2'-[oxalylbis(azanediyl)]diacetato-\k^2^<i>O</i>,<i>O</i>']
 dihydrate]
;
_journal_coeditor_code RZ2395
_journal_issue 1
_journal_name_full 'Acta Crystallographica Section E'
_journal_page_first m35
_journal_paper_doi 10.1107/S1600536809052015
_journal_volume 66
_journal_year 2010
_chemical_formula_iupac '[Cd (C6 H6 N2 O6) (H2 O)3], 2H2 O'
_chemical_formula_moiety 'C6 H12 Cd N2 O9, 2(H2 O)'
_chemical_formula_sum 'C6 H16 Cd N2 O11'
_chemical_formula_weight 404.61
_chemical_name_systematic
;
<i>catena</i>-Poly[[[triaquacadmium(II)]-\m~2~-2,2'-
[oxalylbis(azanediyl)]diacetato-\k^2^<i>O</i>:<i>O</i>'] dihydrate]
;
_space_group_IT_number 15
_symmetry_cell_setting monoclinic
_symmetry_space_group_name_Hall '-C 2yc'
_symmetry_space_group_name_H-M 'C 1 2/c 1'
_atom_sites_solution_hydrogens geom
_atom_sites_solution_primary direct
_atom_sites_solution_secondary difmap
_audit_creation_method SHELXL-97
_cell_angle_alpha 90.00
_cell_angle_beta 92.06(3)
_cell_angle_gamma 90.00
_cell_formula_units_Z 4
_cell_length_a 7.0898(14)
_cell_length_b 8.0306(16)
_cell_length_c 23.396(5)
_cell_measurement_reflns_used 3445
_cell_measurement_temperature 293(2)
_cell_measurement_theta_max 25.24
_cell_measurement_theta_min 3.49
_cell_volume 1331.2(5)
_computing_cell_refinement 'SAINT (Bruker 1998)'
_computing_data_collection 'SMART (Bruker 1998)'
_computing_data_reduction 'SAINT (Bruker 1998)'
_computing_molecular_graphics 'SHELXTL (Sheldrick, 2008)'
_computing_publication_material 'SHELXL-97 (Sheldrick, 2008) and PLATON (Spek, 2009)'
_computing_structure_refinement 'SHELXL-97 (Sheldrick, 2008)'
_computing_structure_solution 'SHELXS-97 (Sheldrick, 2008)'
_diffrn_ambient_temperature 293(2)
_diffrn_measured_fraction_theta_full 0.998
_diffrn_measured_fraction_theta_max 0.998
_diffrn_measurement_device_type 'Bruker SMART CCD'
_diffrn_measurement_method '\f and \w scans'
_diffrn_radiation_monochromator graphite
_diffrn_radiation_source 'fine-focus sealed tube'
_diffrn_radiation_type MoK\a
_diffrn_radiation_wavelength 0.71073
_diffrn_reflns_av_R_equivalents 0.0383
_diffrn_reflns_av_sigmaI/netI 0.0294
_diffrn_reflns_limit_h_max 8
_diffrn_reflns_limit_h_min -7
_diffrn_reflns_limit_k_max 9
_diffrn_reflns_limit_k_min -9
_diffrn_reflns_limit_l_max 28
_diffrn_reflns_limit_l_min -25
_diffrn_reflns_number 3445
_diffrn_reflns_theta_full 25.24
_diffrn_reflns_theta_max 25.24
_diffrn_reflns_theta_min 3.49
_diffrn_standards_number 0
_exptl_absorpt_coefficient_mu 1.699
_exptl_absorpt_correction_T_max 0.7846
_exptl_absorpt_correction_T_min 0.6959
_exptl_absorpt_correction_type multi-scan
_exptl_absorpt_process_details '(SADABS; Sheldrick, 1996)'
_exptl_crystal_colour green
_exptl_crystal_density_diffrn 2.019
_exptl_crystal_density_method 'not measured'
_exptl_crystal_description block
_exptl_crystal_F_000 808
_exptl_crystal_size_max 0.23
_exptl_crystal_size_mid 0.18
_exptl_crystal_size_min 0.15
_refine_diff_density_max 0.504
_refine_diff_density_min -0.531
_refine_ls_extinction_coef 0.0057(5)
_refine_ls_extinction_expression Fc^*^=kFc[1+0.001xFc^2^\l^3^/sin(2\q)]^-1/4^
_refine_ls_extinction_method SHELXL
_refine_ls_goodness_of_fit_ref 1.067
_refine_ls_hydrogen_treatment constr
_refine_ls_matrix_type full
_refine_ls_number_parameters 93
_refine_ls_number_reflns 1214
_refine_ls_number_restraints 0
_refine_ls_restrained_S_all 1.067
_refine_ls_R_factor_all 0.0238
_refine_ls_R_factor_gt 0.0227
_refine_ls_shift/su_max 0.000
_refine_ls_shift/su_mean 0.000
_refine_ls_structure_factor_coef Fsqd
_refine_ls_weighting_details 'calc w=1/[\s^2^(Fo^2^)+(0.0320P)^2^+1.2127P] where P=(Fo^2^+2Fc^2^)/3'
_refine_ls_weighting_scheme calc
_refine_ls_wR_factor_gt 0.0574
_refine_ls_wR_factor_ref 0.0581
_reflns_number_gt 1171
_reflns_number_total 1214
_reflns_threshold_expression >2sigma(I)
_cod_data_source_file rz2395.cif
_cod_data_source_block I
_cod_depositor_comments
;
The following automatic conversions were performed:
'_symmetry_cell_setting' value 'Monoclinic' changed to 'monoclinic'
according to '/home/saulius/struct/CIF-dictionaries/cif_core.dic'
dictionary named 'cif_core.dic' version 2.4.1 from 2010-06-29.

Automatic conversion script
Id: cif_fix_enum 1527 2010-12-29 10:47:43Z saulius 

The following automatic conversions were performed:

'_symmetry_cell_setting' value 'Monoclinic' changed to 'monoclinic'
according to /home/saulius/struct/CIF-dictionaries/cif_core.dic
dictionary named 'cif_core.dic' version 2.4.1 from 2010-06-29.

Automatic conversion script
Id: cif_fix_values 1715 2011-07-08 13:25:40Z adriana 
;
_cod_original_sg_symbol_H-M 'C 2/c'
_cod_database_code 2224751
_cod_database_fobs_code 2224751

loop_
_symmetry_equiv_pos_as_xyz
'x, y, z'
'-x, y, -z+1/2'
'x+1/2, y+1/2, z'
'-x+1/2, y+1/2, -z+1/2'
'-x, -y, -z'
'x, -y, z-1/2'
'-x+1/2, -y+1/2, -z'
'x+1/2, -y+1/2, z-1/2'

loop_
_atom_site_type_symbol
_atom_site_label
_atom_site_fract_x
_atom_site_fract_y
_atom_site_fract_z
_atom_site_U_iso_or_equiv
_atom_site_adp_type
_atom_site_calc_flag
_atom_site_refinement_flags
_atom_site_occupancy
_atom_site_disorder_assembly
_atom_site_disorder_group
C C1 0.6801(3) 0.3969(3) 0.15103(10) 0.0264(5) Uani d . 1 . .
C C2 0.7678(4) 0.4894(3) 0.10180(11) 0.0300(6) Uani d . 1 . .
H H1A 0.6764 0.5681 0.0859 0.036 Uiso calc R 1 . .
H H1B 0.8756 0.5525 0.1166 0.036 Uiso calc R 1 . .
C C3 0.7039(4) 0.3045(3) 0.02244(11) 0.0272(6) Uani d . 1 . .
N N1 0.8284(3) 0.3821(3) 0.05672(9) 0.0308(5) Uani d . 1 . .
H H1 0.9470 0.3680 0.0519 0.037 Uiso calc R 1 . .
O O1 0.5996(2) 0.4896(2) 0.18701(8) 0.0328(4) Uani d . 1 . .
O O2 0.6869(3) 0.2444(3) 0.15559(9) 0.0407(5) Uani d . 1 . .
O O3 0.5325(3) 0.3144(2) 0.02483(9) 0.0377(5) Uani d . 1 . .
O O4 0.2191(3) 0.3021(2) 0.19554(8) 0.0304(4) Uani d . 1 . .
H H4W1 0.1704 0.2020 0.1897 0.080 Uiso d R 1 . .
H H4W2 0.2397 0.3493 0.1608 0.080 Uiso d R 1 . .
O O5 0.5000 0.0250(3) 0.2500 0.0437(7) Uani d S 1 . .
H H5W 0.5695 -0.0341 0.2305 0.080 Uiso d R 1 . .
O O6 0.2377(2) 0.4466(2) 0.09015(8) 0.0362(4) Uani d . 1 . .
H H6W1 0.3381 0.4129 0.0726 0.080 Uiso d R 1 . .
H H6W2 0.2583 0.5541 0.1036 0.080 Uiso d R 1 . .
Cd Cd 0.5000 0.29781(3) 0.2500 0.02762(15) Uani d S 1 . .

loop_
_atom_site_aniso_label
_atom_site_aniso_U_11
_atom_site_aniso_U_22
_atom_site_aniso_U_33
_atom_site_aniso_U_12
_atom_site_aniso_U_13
_atom_site_aniso_U_23
C1 0.0266(12) 0.0301(13) 0.0225(12) -0.0053(10) -0.0004(9) -0.0037(11)
C2 0.0376(14) 0.0280(13) 0.0250(13) -0.0056(11) 0.0073(11) -0.0049(11)
C3 0.0346(14) 0.0277(14) 0.0198(13) 0.0017(10) 0.0074(11) 0.0004(10)
N1 0.0326(11) 0.0351(12) 0.0253(11) -0.0017(9) 0.0091(9) -0.0060(10)
O1 0.0391(10) 0.0324(10) 0.0277(10) -0.0058(8) 0.0108(8) -0.0048(8)
O2 0.0580(13) 0.0273(10) 0.0375(12) 0.0003(10) 0.0107(10) 0.0027(9)
O3 0.0310(11) 0.0460(12) 0.0364(11) 0.0035(8) 0.0058(9) -0.0099(9)
O4 0.0337(10) 0.0260(10) 0.0316(11) -0.0015(7) 0.0027(8) -0.0023(7)
O5 0.0417(15) 0.0282(14) 0.063(2) 0.000 0.0247(14) 0.000
O6 0.0353(10) 0.0368(11) 0.0368(11) 0.0000(8) 0.0055(8) -0.0020(8)
Cd 0.0324(2) 0.02517(19) 0.02557(19) 0.000 0.00427(11) 0.000

loop_
_atom_type_symbol
_atom_type_description
_atom_type_scat_dispersion_real
_atom_type_scat_dispersion_imag
_atom_type_scat_source
C C 0.0033 0.0016 'International Tables Vol C Tables 4.2.6.8 and 6.1.1.4'
H H 0.0000 0.0000 'International Tables Vol C Tables 4.2.6.8 and 6.1.1.4'
N N 0.0061 0.0033 'International Tables Vol C Tables 4.2.6.8 and 6.1.1.4'
O O 0.0106 0.0060 'International Tables Vol C Tables 4.2.6.8 and 6.1.1.4'
Cd Cd -0.8075 1.2024 'International Tables Vol C Tables 4.2.6.8 and 6.1.1.4'

loop_
_geom_angle_atom_site_label_1
_geom_angle_atom_site_label_2
_geom_angle_atom_site_label_3
_geom_angle_site_symmetry_1
_geom_angle_site_symmetry_3
_geom_angle
_geom_angle_publ_flag
O2 C1 O1 . . 122.8(2) ?
O2 C1 C2 . . 122.4(2) ?
O1 C1 C2 . . 114.8(2) ?
N1 C2 C1 . . 113.7(2) ?
N1 C2 H1A . . 108.8 ?
C1 C2 H1A . . 108.8 ?
N1 C2 H1B . . 108.8 ?
C1 C2 H1B . . 108.8 ?
H1A C2 H1B . . 107.7 ?
O3 C3 N1 1 . 125.7(2) ?
O3 C3 N1 . . 125.7(2) ?
O3 C3 C3 1 7_655 121.3(3) ?
O3 C3 C3 . 7_655 121.3(3) ?
N1 C3 C3 . 7_655 113.1(3) ?
C3 N1 C2 . . 121.0(2) ?
C3 N1 H1 . . 119.5 ?
C2 N1 H1 . . 119.5 ?
C1 O1 Cd . . 100.97(15) ?
Cd O4 H4W1 . . 113.2 ?
Cd O4 H4W2 . . 109.4 ?
H4W1 O4 H4W2 . . 108.3 ?
Cd O5 H5W . . 124.8 ?
H6W1 O6 H6W2 . . 109.0 ?
O5 Cd O1 . 2_655 132.90(4) ?
O5 Cd O1 . . 132.90(4) ?
O1 Cd O1 2_655 . 94.19(9) ?
O5 Cd O4 . . 90.86(4) ?
O1 Cd O4 2_655 . 93.76(7) ?
O1 Cd O4 . . 85.08(7) ?
O5 Cd O4 . 2_655 90.86(4) ?
O1 Cd O4 2_655 2_655 85.08(7) ?
O1 Cd O4 . 2_655 93.76(7) ?
O4 Cd O4 . 2_655 178.29(8) ?

loop_
_geom_bond_atom_site_label_1
_geom_bond_atom_site_label_2
_geom_bond_site_symmetry_2
_geom_bond_distance
_geom_bond_publ_flag
C1 O2 . 1.230(3) ?
C1 O1 . 1.274(3) ?
C1 C2 . 1.522(3) ?
C2 N1 . 1.440(3) ?
C2 H1A . 0.9700 ?
C2 H1B . 0.9700 ?
C3 O3 1 1.221(3) ?
C3 O3 . 1.221(3) ?
C3 N1 . 1.326(4) ?
C3 C3 7_655 1.531(5) ?
N1 H1 . 0.8600 ?
O1 Cd . 2.2621(18) ?
O4 Cd . 2.326(2) ?
O4 H4W1 . 0.8839 ?
O4 H4W2 . 0.9134 ?
O5 Cd . 2.191(3) ?
O5 H5W . 0.8320 ?
O6 H6W1 . 0.8775 ?
O6 H6W2 . 0.9280 ?
Cd O1 2_655 2.2621(18) ?
Cd O4 2_655 2.326(2) ?

loop_
_geom_hbond_atom_site_label_D
_geom_hbond_atom_site_label_H
_geom_hbond_atom_site_label_A
_geom_hbond_site_symmetry_A
_geom_hbond_distance_DH
_geom_hbond_distance_HA
_geom_hbond_distance_DA
_geom_hbond_angle_DHA
N1 H1 O6 1_655 0.86 2.31 3.024(3) 141.2
O4 H4W1 O1 3_445 0.88 1.78 2.654(2) 170.5
O6 H6W2 O2 3_455 0.93 2.03 2.869(3) 149.7
O5 H5W O4 3_545 0.83 1.89 2.717(3) 170.0
O4 H4W2 O6 1 0.91 1.83 2.733(3) 170.4
O6 H6W1 O3 1 0.88 1.97 2.839(3) 170.1
